data_4027876
loop_
_publ_author_name
'Jos\'e Luis Garc\'ia Ruano'
'Esther Torrente'
'Ana M. Mart\'in-Castro'

_publ_section_title
;
 Use of Lithiated Chiralo-Sulfinylbenzyl Carbanions for the One-Pot
 Building of Linear Fragments Containing up to Four Connected
 Stereocenters
;
_journal_name_full 'Journal of Organic Chemistry'
_journal_page_first 647
_journal_page_last 657
_journal_paper_doi 10.1021/jo3025434
_journal_volume 78
_journal_year 2013
_chemical_formula_sum 'C22 H23 N O3 S'
_chemical_formula_weight 381.47
_chemical_name_systematic
; 
 (2R,1'S,2'R)-2-(2'-Methyl-3'-oxocyclopentyl)-2-[2-(p-tolylsulfonyl)-
phenyl]propanenitrile 
;
_space_group_IT_number 4
_symmetry_cell_setting monoclinic
_symmetry_space_group_name_Hall 'P 2yb'
_symmetry_space_group_name_H-M 'P 1 21 1'
_atom_sites_solution_hydrogens geom
_atom_sites_solution_primary direct
_atom_sites_solution_secondary difmap
_audit_creation_method SHELXL-97
_cell_angle_alpha 90.00
_cell_angle_beta 98.680(2)
_cell_angle_gamma 90.00
_cell_formula_units_Z 4
_cell_length_a 8.7205(4)
_cell_length_b 8.3352(3)
_cell_length_c 26.3932(10)
_cell_measurement_temperature 100(2)
_cell_volume 1896.47(13)
_computing_cell_refinement 'Bruker SMART'
_computing_data_collection 'Bruker SMART'
_computing_data_reduction 'Bruker SAINT'
_computing_molecular_graphics 'Bruker SHELXTL'
_computing_publication_material 'Bruker SHELXTL'
_computing_structure_refinement 'SHELXL-97 (Sheldrick, 1997)'
_computing_structure_solution 'SHELXS-97 (Sheldrick, 1990)'
_diffrn_ambient_temperature 100(2)
_diffrn_measured_fraction_theta_full 0.963
_diffrn_measured_fraction_theta_max 0.963
_diffrn_measurement_device_type 'CCD area detector'
_diffrn_measurement_method 'phi and omega scans'
_diffrn_radiation_monochromator graphite
_diffrn_radiation_source 'fine-focus sealed tube'
_diffrn_radiation_type CuK\a
_diffrn_radiation_wavelength 1.54178
_diffrn_reflns_av_R_equivalents 0.0353
_diffrn_reflns_av_sigmaI/netI 0.0485
_diffrn_reflns_limit_h_max 9
_diffrn_reflns_limit_h_min -10
_diffrn_reflns_limit_k_max 9
_diffrn_reflns_limit_k_min -10
_diffrn_reflns_limit_l_max 31
_diffrn_reflns_limit_l_min -32
_diffrn_reflns_number 15774
_diffrn_reflns_theta_full 71.94
_diffrn_reflns_theta_max 71.94
_diffrn_reflns_theta_min 1.69
_exptl_absorpt_coefficient_mu 1.697
_exptl_absorpt_correction_type multi-scan
_exptl_crystal_colour colourless
_exptl_crystal_density_diffrn 1.336
_exptl_crystal_density_meas 0
_exptl_crystal_description prismatic
_exptl_crystal_F_000 808
_exptl_crystal_size_max 0.20
_exptl_crystal_size_mid 0.12
_exptl_crystal_size_min 0.08
_refine_diff_density_max 0.917
_refine_diff_density_min -0.288
_refine_diff_density_rms 0.079
_refine_ls_abs_structure_details 'Flack H D (1983), Acta Cryst. A39, 876-881'
_refine_ls_abs_structure_Flack 0.060(17)
_refine_ls_extinction_method none
_refine_ls_goodness_of_fit_ref 1.105
_refine_ls_hydrogen_treatment mixed
_refine_ls_matrix_type full
_refine_ls_number_parameters 601
_refine_ls_number_reflns 6680
_refine_ls_number_restraints 1
_refine_ls_restrained_S_all 1.105
_refine_ls_R_factor_all 0.0522
_refine_ls_R_factor_gt 0.0501
_refine_ls_shift/su_max 0.000
_refine_ls_shift/su_mean 0.000
_refine_ls_structure_factor_coef Fsqd
_refine_ls_weighting_details 'calc w=1/[\s^2^(Fo^2^)+(0.0772P)^2^+0.8061P] where P=(Fo^2^+2Fc^2^)/3'
_refine_ls_weighting_scheme calc
_refine_ls_wR_factor_gt 0.1270
_refine_ls_wR_factor_ref 0.1286
_reflns_number_gt 6392
_reflns_number_total 6680
_reflns_threshold_expression >2sigma(I)
_cod_data_source_file jo3025434_si_004.cif
_cod_data_source_block Compound_23a
_cod_database_code 4027876

loop_
_symmetry_equiv_pos_as_xyz
'x, y, z'
'-x, y+1/2, -z'

loop_
_atom_site_label
_atom_site_type_symbol
_atom_site_fract_x
_atom_site_fract_y
_atom_site_fract_z
_atom_site_U_iso_or_equiv
_atom_site_adp_type
_atom_site_occupancy
_atom_site_symmetry_multiplicity
_atom_site_calc_flag
_atom_site_refinement_flags
S1 S 0.41422(8) 0.46001(9) 0.43803(3) 0.02177(17) Uani 1 1 d .
S2 S -0.03307(8) 0.73535(9) 0.06422(3) 0.02119(17) Uani 1 1 d .
C1 C 0.3208(4) 0.3019(4) 0.40094(12) 0.0226(6) Uani 1 1 d .
C2 C 0.2072(4) 0.3389(4) 0.36006(12) 0.0252(7) Uani 1 1 d .
C3 C 0.1278(4) 0.2135(5) 0.33254(12) 0.0285(7) Uani 1 1 d .
C4 C 0.1645(4) 0.0530(5) 0.34455(13) 0.0292(7) Uani 1 1 d .
C5 C 0.2735(4) 0.0209(4) 0.38719(13) 0.0280(7) Uani 1 1 d .
C6 C 0.3537(4) 0.1449(4) 0.41563(12) 0.0267(7) Uani 1 1 d .
C7 C 0.0873(4) -0.0781(5) 0.31096(15) 0.0362(9) Uani 1 1 d .
H7A H 0.1496 -0.1028 0.2840 0.054 Uiso 1 1 calc R
H7B H -0.0163 -0.0428 0.2953 0.054 Uiso 1 1 calc R
H7C H 0.0781 -0.1743 0.3317 0.054 Uiso 1 1 calc R
C8 C 0.6202(4) 0.4247(4) 0.44295(11) 0.0223(6) Uani 1 1 d .
C9 C 0.6779(4) 0.3434(4) 0.48753(11) 0.0235(6) Uani 1 1 d .
C10 C 0.8338(4) 0.3079(4) 0.50068(12) 0.0290(7) Uani 1 1 d .
C11 C 0.9350(4) 0.3547(5) 0.46845(13) 0.0292(7) Uani 1 1 d .
C12 C 0.8777(4) 0.4361(4) 0.42374(13) 0.0271(7) Uani 1 1 d .
C13 C 0.7207(4) 0.4698(4) 0.40766(11) 0.0217(6) Uani 1 1 d .
C14 C 0.6779(4) 0.5627(4) 0.35627(11) 0.0234(6) Uani 1 1 d .
C15 C 0.8105(4) 0.5459(4) 0.32659(12) 0.0240(6) Uani 1 1 d .
C16 C 0.5363(4) 0.4906(4) 0.32093(11) 0.0262(7) Uani 1 1 d .
H16A H 0.5342 0.5309 0.2860 0.039 Uiso 1 1 calc R
H16B H 0.4406 0.5220 0.3336 0.039 Uiso 1 1 calc R
H16C H 0.5447 0.3733 0.3210 0.039 Uiso 1 1 calc R
C17 C 0.6613(4) 0.7453(4) 0.36707(11) 0.0243(6) Uani 1 1 d .
C18 C 0.7987(4) 0.8132(4) 0.40506(13) 0.0291(7) Uani 1 1 d .
C19 C 0.7875(5) 0.9941(4) 0.39779(15) 0.0347(8) Uani 1 1 d .
C20 C 0.7241(4) 1.0201(5) 0.34289(14) 0.0335(8) Uani 1 1 d .
C21 C 0.6500(4) 0.8569(5) 0.31978(13) 0.0323(8) Uani 1 1 d .
C22 C 0.4912(5) 0.8878(5) 0.29013(14) 0.0367(8) Uani 1 1 d .
H22A H 0.4456 0.7863 0.2764 0.055 Uiso 1 1 calc R
H22B H 0.4998 0.9615 0.2618 0.055 Uiso 1 1 calc R
H22C H 0.4248 0.9357 0.3129 0.055 Uiso 1 1 calc R
C23 C -0.0847(3) 0.8933(4) 0.10300(11) 0.0213(6) Uani 1 1 d .
C24 C -0.0647(4) 1.0507(4) 0.08849(12) 0.0263(7) Uani 1 1 d .
C25 C -0.1129(4) 1.1746(4) 0.11748(13) 0.0267(7) Uani 1 1 d .
C26 C -0.1809(4) 1.1423(4) 0.16094(13) 0.0278(7) Uani 1 1 d .
C27 C -0.2028(4) 0.9834(4) 0.17400(12) 0.0255(7) Uani 1 1 d .
C28 C -0.1552(4) 0.8574(4) 0.14535(13) 0.0246(6) Uani 1 1 d .
C29 C -0.2273(4) 1.2783(5) 0.19379(14) 0.0343(8) Uani 1 1 d .
H29A H -0.1361 1.3152 0.2172 0.051 Uiso 1 1 calc R
H29B H -0.3062 1.2401 0.2137 0.051 Uiso 1 1 calc R
H29C H -0.2696 1.3672 0.1717 0.051 Uiso 1 1 calc R
C30 C 0.1667(4) 0.7688(4) 0.05734(11) 0.0203(6) Uani 1 1 d .
C31 C 0.1808(4) 0.8483(4) 0.01161(12) 0.0258(7) Uani 1 1 d .
C32 C 0.3231(4) 0.8835(4) -0.00231(12) 0.0270(7) Uani 1 1 d .
C33 C 0.4567(4) 0.8385(4) 0.02979(13) 0.0284(7) Uani 1 1 d .
C34 C 0.4423(4) 0.7593(4) 0.07459(12) 0.0231(6) Uani 1 1 d .
H34 H 0.5349 0.7259 0.0956 0.028 Uiso 1 1 calc R
C35 C 0.3015(3) 0.7241(4) 0.09147(10) 0.0201(6) Uani 1 1 d .
C36 C 0.3085(4) 0.6304(4) 0.14255(11) 0.0215(6) Uani 1 1 d .
C37 C 0.4673(4) 0.6485(4) 0.17173(11) 0.0204(6) Uani 1 1 d .
C38 C 0.1995(4) 0.6931(4) 0.17894(12) 0.0234(6) Uani 1 1 d .
H38A H 0.2395 0.6610 0.2142 0.035 Uiso 1 1 calc R
H38B H 0.0956 0.6479 0.1689 0.035 Uiso 1 1 calc R
H38C H 0.1939 0.8104 0.1769 0.035 Uiso 1 1 calc R
C39 C 0.2860(3) 0.4453(4) 0.13086(11) 0.0213(6) Uani 1 1 d .
C40 C 0.3840(4) 0.3856(4) 0.09029(12) 0.0258(7) Uani 1 1 d .
C41 C 0.3832(4) 0.2040(4) 0.09531(14) 0.0306(8) Uani 1 1 d .
C42 C 0.3623(4) 0.1711(4) 0.15009(13) 0.0287(7) Uani 1 1 d .
C43 C 0.3321(4) 0.3293(4) 0.17650(12) 0.0258(7) Uani 1 1 d .
C44 C 0.2254(5) 0.3063(5) 0.21554(14) 0.0351(8) Uani 1 1 d .
H44A H 0.1201 0.2847 0.1980 0.053 Uiso 1 1 calc R
H44B H 0.2250 0.4037 0.2363 0.053 Uiso 1 1 calc R
H44C H 0.2615 0.2154 0.2377 0.053 Uiso 1 1 calc R
N1 N 0.9056(3) 0.5406(4) 0.30157(11) 0.0285(6) Uani 1 1 d .
N2 N 0.5869(3) 0.6550(4) 0.19665(10) 0.0260(6) Uani 1 1 d .
O1 O 0.3722(3) 0.6095(3) 0.41224(9) 0.0265(5) Uani 1 1 d .
O2 O 0.3774(3) 0.4424(3) 0.48907(8) 0.0281(5) Uani 1 1 d .
O3 O 0.7229(4) 1.1405(4) 0.31913(13) 0.0544(8) Uani 1 1 d .
O4 O -0.0501(2) 0.5845(3) 0.08937(9) 0.0252(5) Uani 1 1 d .
O5 O -0.1212(3) 0.7565(3) 0.01390(8) 0.0281(5) Uani 1 1 d .
O6 O 0.3665(4) 0.0417(3) 0.17010(11) 0.0436(7) Uani 1 1 d .
H2 H 0.169(4) 0.451(6) 0.3504(14) 0.027(9) Uiso 1 1 d .
H3 H 0.048(5) 0.245(5) 0.3060(16) 0.031(10) Uiso 1 1 d .
H5 H 0.302(6) -0.099(7) 0.393(2) 0.053(14) Uiso 1 1 d .
H6 H 0.430(4) 0.123(4) 0.4513(13) 0.014(8) Uiso 1 1 d .
H9 H 0.612(5) 0.327(5) 0.5114(15) 0.028(10) Uiso 1 1 d .
H10 H 0.873(4) 0.244(5) 0.5355(14) 0.024(9) Uiso 1 1 d .
H11 H 1.030(6) 0.328(6) 0.4761(16) 0.036(11) Uiso 1 1 d .
H12 H 0.948(5) 0.474(6) 0.4004(18) 0.045(12) Uiso 1 1 d .
H17 H 0.566(4) 0.751(4) 0.3805(13) 0.017(8) Uiso 1 1 d .
H18A H 0.792(4) 0.787(4) 0.4399(13) 0.012(8) Uiso 1 1 d .
H18B H 0.894(5) 0.771(5) 0.3948(14) 0.022(9) Uiso 1 1 d .
H19A H 0.711(6) 1.021(6) 0.4136(18) 0.039(12) Uiso 1 1 d .
H19B H 0.873(7) 1.038(7) 0.404(2) 0.055(15) Uiso 1 1 d .
H21 H 0.725(4) 0.822(5) 0.2982(14) 0.023(9) Uiso 1 1 d .
H24 H -0.011(5) 1.072(5) 0.0576(15) 0.027(10) Uiso 1 1 d .
H25 H -0.092(4) 1.282(5) 0.1072(14) 0.019(8) Uiso 1 1 d .
H27 H -0.255(5) 0.957(6) 0.2062(16) 0.035(10) Uiso 1 1 d .
H28 H -0.173(4) 0.755(6) 0.1590(15) 0.026(9) Uiso 1 1 d .
H31 H 0.100(4) 0.868(4) -0.0097(14) 0.016(8) Uiso 1 1 d .
H32 H 0.323(4) 0.933(5) -0.0330(15) 0.023(9) Uiso 1 1 d .
H33 H 0.557(4) 0.857(4) 0.0197(13) 0.016(8) Uiso 1 1 d .
H39 H 0.172(5) 0.423(4) 0.1167(14) 0.022(9) Uiso 1 1 d .
H40A H 0.338(4) 0.426(4) 0.0540(13) 0.018(8) Uiso 1 1 d .
H40B H 0.488(6) 0.423(6) 0.1013(18) 0.046(13) Uiso 1 1 d .
H41A H 0.290(5) 0.165(5) 0.0729(15) 0.025(9) Uiso 1 1 d .
H41B H 0.466(5) 0.143(6) 0.0884(16) 0.036(11) Uiso 1 1 d .
H43 H 0.439(5) 0.366(5) 0.1935(16) 0.034(10) Uiso 1 1 d .

loop_
_atom_site_aniso_label
_atom_site_aniso_U_11
_atom_site_aniso_U_22
_atom_site_aniso_U_33
_atom_site_aniso_U_23
_atom_site_aniso_U_13
_atom_site_aniso_U_12
S1 0.0232(4) 0.0217(4) 0.0211(3) -0.0007(3) 0.0055(3) 0.0000(3)
S2 0.0206(4) 0.0201(4) 0.0224(3) -0.0008(3) 0.0016(2) -0.0003(3)
C1 0.0221(15) 0.0246(17) 0.0220(14) -0.0024(13) 0.0064(11) -0.0008(12)
C2 0.0251(16) 0.0275(18) 0.0244(14) -0.0014(13) 0.0084(12) 0.0009(13)
C3 0.0206(16) 0.038(2) 0.0267(15) -0.0005(15) 0.0024(12) -0.0051(14)
C4 0.0259(17) 0.035(2) 0.0288(16) -0.0054(15) 0.0110(12) -0.0083(14)
C5 0.0309(17) 0.0234(17) 0.0306(16) -0.0034(14) 0.0076(13) -0.0044(13)
C6 0.0337(18) 0.0243(18) 0.0233(15) -0.0011(13) 0.0083(13) -0.0006(13)
C7 0.0262(18) 0.043(2) 0.0404(19) -0.0105(17) 0.0084(14) -0.0109(15)
C8 0.0227(15) 0.0230(18) 0.0213(13) -0.0029(12) 0.0032(11) 0.0012(11)
C9 0.0280(17) 0.0214(16) 0.0212(14) 0.0003(12) 0.0036(12) -0.0023(12)
C10 0.0315(18) 0.033(2) 0.0206(14) 0.0031(14) -0.0003(12) 0.0019(14)
C11 0.0258(18) 0.0301(19) 0.0301(16) 0.0013(14) -0.0002(13) 0.0024(14)
C12 0.0222(16) 0.0284(19) 0.0312(16) 0.0075(14) 0.0055(12) -0.0004(13)
C13 0.0268(15) 0.0202(15) 0.0181(13) -0.0015(12) 0.0035(10) -0.0015(12)
C14 0.0250(16) 0.0252(18) 0.0202(14) 0.0003(12) 0.0040(11) -0.0004(12)
C15 0.0259(16) 0.0229(17) 0.0225(14) 0.0044(13) 0.0017(12) 0.0011(12)
C16 0.0263(16) 0.031(2) 0.0210(14) 0.0019(13) 0.0014(11) -0.0030(12)
C17 0.0226(15) 0.0287(18) 0.0225(13) 0.0013(13) 0.0057(11) 0.0014(13)
C18 0.0288(18) 0.031(2) 0.0282(16) -0.0049(14) 0.0061(13) -0.0051(14)
C19 0.043(2) 0.0213(19) 0.042(2) -0.0115(15) 0.0128(17) -0.0063(15)
C20 0.0333(19) 0.031(2) 0.0378(18) 0.0043(16) 0.0110(14) 0.0050(14)
C21 0.0358(19) 0.031(2) 0.0326(17) 0.0045(15) 0.0121(14) 0.0039(15)
C22 0.046(2) 0.035(2) 0.0283(16) -0.0013(15) 0.0021(14) 0.0117(16)
C23 0.0185(15) 0.0219(16) 0.0225(14) -0.0029(12) 0.0000(10) -0.0001(11)
C24 0.0276(17) 0.0262(18) 0.0251(15) 0.0011(13) 0.0041(12) 0.0021(13)
C25 0.0286(17) 0.0186(17) 0.0318(17) 0.0006(14) 0.0011(13) 0.0046(12)
C26 0.0194(16) 0.0309(19) 0.0318(16) -0.0041(14) 0.0002(12) 0.0047(13)
C27 0.0216(15) 0.0294(19) 0.0263(15) 0.0020(13) 0.0062(11) 0.0038(12)
C28 0.0227(16) 0.0215(18) 0.0298(15) 0.0013(14) 0.0046(12) 0.0012(12)
C29 0.0315(19) 0.034(2) 0.0373(18) -0.0097(15) 0.0063(14) 0.0053(14)
C30 0.0249(15) 0.0155(16) 0.0209(13) -0.0018(11) 0.0047(11) 0.0007(11)
C31 0.0307(18) 0.0252(18) 0.0206(14) 0.0002(13) 0.0012(13) 0.0028(13)
C32 0.0364(19) 0.0264(18) 0.0199(14) 0.0057(13) 0.0095(12) 0.0005(13)
C33 0.0283(18) 0.0297(18) 0.0296(16) 0.0044(14) 0.0120(13) 0.0012(13)
C34 0.0218(15) 0.0213(18) 0.0261(15) 0.0066(13) 0.0035(11) 0.0020(12)
C35 0.0229(14) 0.0188(15) 0.0186(13) -0.0038(12) 0.0032(10) 0.0005(12)
C36 0.0227(15) 0.0229(17) 0.0184(13) 0.0026(12) 0.0014(11) -0.0006(11)
C37 0.0262(17) 0.0155(15) 0.0206(13) -0.0002(12) 0.0066(12) -0.0007(11)
C38 0.0234(15) 0.0245(18) 0.0230(14) -0.0006(12) 0.0056(11) -0.0015(11)
C39 0.0223(15) 0.0202(16) 0.0212(13) -0.0011(12) 0.0023(10) -0.0009(12)
C40 0.0308(18) 0.0243(17) 0.0230(15) -0.0007(13) 0.0070(12) 0.0035(13)
C41 0.0317(19) 0.026(2) 0.0339(17) -0.0049(14) 0.0030(14) 0.0037(14)
C42 0.0258(17) 0.0243(18) 0.0350(17) 0.0030(14) 0.0008(13) 0.0013(12)
C43 0.0299(17) 0.0243(18) 0.0220(14) -0.0001(13) 0.0003(12) -0.0007(13)
C44 0.043(2) 0.032(2) 0.0320(17) 0.0080(15) 0.0108(14) -0.0063(15)
N1 0.0294(15) 0.0271(15) 0.0298(13) 0.0010(12) 0.0069(11) 0.0025(11)
N2 0.0270(15) 0.0263(15) 0.0239(12) 0.0010(11) 0.0007(11) -0.0015(11)
O1 0.0252(12) 0.0257(13) 0.0292(11) -0.0033(10) 0.0061(9) 0.0024(9)
O2 0.0302(12) 0.0294(13) 0.0261(10) -0.0027(10) 0.0086(8) -0.0005(9)
O3 0.060(2) 0.0408(19) 0.064(2) 0.0131(16) 0.0164(15) 0.0030(14)
O4 0.0219(11) 0.0214(12) 0.0318(11) -0.0012(9) 0.0024(9) -0.0022(8)
O5 0.0264(12) 0.0293(14) 0.0269(11) -0.0018(10) -0.0017(8) -0.0011(9)
O6 0.0665(19) 0.0248(14) 0.0388(14) 0.0033(12) 0.0051(12) 0.0030(12)

loop_
_atom_type_symbol
_atom_type_description
_atom_type_scat_dispersion_real
_atom_type_scat_dispersion_imag
_atom_type_scat_source
C C 0.0181 0.0091 'International Tables Vol C Tables 4.2.6.8 and 6.1.1.4'
H H 0.0000 0.0000 'International Tables Vol C Tables 4.2.6.8 and 6.1.1.4'
N N 0.0311 0.0180 'International Tables Vol C Tables 4.2.6.8 and 6.1.1.4'
O O 0.0492 0.0322 'International Tables Vol C Tables 4.2.6.8 and 6.1.1.4'
S S 0.3331 0.5567 'International Tables Vol C Tables 4.2.6.8 and 6.1.1.4'

loop_
_geom_angle_atom_site_label_1
_geom_angle_atom_site_label_2
_geom_angle_atom_site_label_3
_geom_angle
O2 S1 O1 117.00(14)
O2 S1 C1 107.05(14)
O1 S1 C1 108.69(15)
O2 S1 C8 106.04(14)
O1 S1 C8 110.77(14)
C1 S1 C8 106.78(15)
O4 S2 O5 117.01(14)
O4 S2 C23 109.30(14)
O5 S2 C23 107.18(14)
O4 S2 C30 110.51(14)
O5 S2 C30 106.12(14)
C23 S2 C30 106.14(14)
C6 C1 C2 121.5(3)
C6 C1 S1 119.5(2)
C2 C1 S1 118.8(3)
C1 C2 C3 118.6(3)
C1 C2 H2 125(2)
C3 C2 H2 116(2)
C2 C3 C4 121.3(3)
C2 C3 H3 116(3)
C4 C3 H3 123(3)
C5 C4 C3 118.3(3)
C5 C4 C7 122.1(3)
C3 C4 C7 119.7(3)
C4 C5 C6 121.2(3)
C4 C5 H5 115(3)
C6 C5 H5 123(3)
C1 C6 C5 118.8(3)
C1 C6 H6 118(2)
C5 C6 H6 122(2)
C4 C7 H7A 109.5
C4 C7 H7B 109.5
H7A C7 H7B 109.5
C4 C7 H7C 109.5
H7A C7 H7C 109.5
H7B C7 H7C 109.5
C9 C8 C13 120.3(3)
C9 C8 S1 111.8(2)
C13 C8 S1 127.9(2)
C10 C9 C8 122.3(3)
C10 C9 H9 119(2)
C8 C9 H9 118(3)
C11 C10 C9 118.9(3)
C11 C10 H10 122(2)
C9 C10 H10 119(2)
C10 C11 C12 119.0(3)
C10 C11 H11 118(3)
C12 C11 H11 123(3)
C11 C12 C13 124.5(3)
C11 C12 H12 121(3)
C13 C12 H12 115(3)
C12 C13 C8 114.8(3)
C12 C13 C14 117.3(3)
C8 C13 C14 127.7(3)
C15 C14 C16 104.9(2)
C15 C14 C13 107.9(3)
C16 C14 C13 113.3(3)
C15 C14 C17 106.7(2)
C16 C14 C17 113.6(3)
C13 C14 C17 110.0(2)
N1 C15 C14 175.1(3)
C14 C16 H16A 109.5
C14 C16 H16B 109.5
H16A C16 H16B 109.5
C14 C16 H16C 109.5
H16A C16 H16C 109.5
H16B C16 H16C 109.5
C21 C17 C18 104.6(3)
C21 C17 C14 115.8(3)
C18 C17 C14 113.0(3)
C21 C17 H17 108(2)
C18 C17 H17 112(2)
C14 C17 H17 103(2)
C19 C18 C17 104.6(3)
C19 C18 H18A 110(2)
C17 C18 H18A 112(2)
C19 C18 H18B 111(2)
C17 C18 H18B 107(2)
H18A C18 H18B 111(3)
C20 C19 C18 105.9(3)
C20 C19 H19A 103(3)
C18 C19 H19A 104(3)
C20 C19 H19B 110(4)
C18 C19 H19B 112(4)
H19A C19 H19B 121(5)
O3 C20 C19 127.8(4)
O3 C20 C21 123.6(4)
C19 C20 C21 108.6(3)
C22 C21 C17 117.6(3)
C22 C21 C20 110.0(3)
C17 C21 C20 103.4(3)
C22 C21 H21 113(2)
C17 C21 H21 109(2)
C20 C21 H21 102(2)
C21 C22 H22A 109.5
C21 C22 H22B 109.5
H22A C22 H22B 109.5
C21 C22 H22C 109.5
H22A C22 H22C 109.5
H22B C22 H22C 109.5
C24 C23 C28 121.1(3)
C24 C23 S2 119.4(2)
C28 C23 S2 119.2(3)
C23 C24 C25 119.4(3)
C23 C24 H24 118(2)
C25 C24 H24 122(2)
C24 C25 C26 120.7(3)
C24 C25 H25 117(2)
C26 C25 H25 122(2)
C27 C26 C25 118.7(3)
C27 C26 C29 120.8(3)
C25 C26 C29 120.6(3)
C26 C27 C28 121.4(3)
C26 C27 H27 120(3)
C28 C27 H27 119(3)
C23 C28 C27 118.6(3)
C23 C28 H28 128(2)
C27 C28 H28 113(2)
C26 C29 H29A 109.5
C26 C29 H29B 109.5
H29A C29 H29B 109.5
C26 C29 H29C 109.5
H29A C29 H29C 109.5
H29B C29 H29C 109.5
C31 C30 C35 120.0(3)
C31 C30 S2 111.9(2)
C35 C30 S2 128.1(2)
C32 C31 C30 122.0(3)
C32 C31 H31 118(2)
C30 C31 H31 119(2)
C31 C32 C33 119.2(3)
C31 C32 H32 117(2)
C33 C32 H32 124(2)
C34 C33 C32 118.6(3)
C34 C33 H33 121(2)
C32 C33 H33 120(2)
C33 C34 C35 124.9(3)
C33 C34 H34 117.6
C35 C34 H34 117.6
C34 C35 C30 115.2(3)
C34 C35 C36 117.4(3)
C30 C35 C36 127.2(3)
C37 C36 C38 104.9(2)
C37 C36 C35 108.1(3)
C38 C36 C35 115.1(3)
C37 C36 C39 106.2(2)
C38 C36 C39 112.5(2)
C35 C36 C39 109.5(2)
N2 C37 C36 175.2(3)
C36 C38 H38A 109.5
C36 C38 H38B 109.5
H38A C38 H38B 109.5
C36 C38 H38C 109.5
H38A C38 H38C 109.5
H38B C38 H38C 109.5
C40 C39 C43 103.4(3)
C40 C39 C36 112.6(3)
C43 C39 C36 116.6(2)
C40 C39 H39 107(2)
C43 C39 H39 107(2)
C36 C39 H39 109(2)
C41 C40 C39 104.4(3)
C41 C40 H40A 113(2)
C39 C40 H40A 110.9(19)
C41 C40 H40B 108(3)
C39 C40 H40B 106(3)
H40A C40 H40B 113(3)
C42 C41 C40 105.5(3)
C42 C41 H41A 108(2)
C40 C41 H41A 107(2)
C42 C41 H41B 107(3)
C40 C41 H41B 121(3)
H41A C41 H41B 107(4)
O6 C42 C41 125.8(3)
O6 C42 C43 124.7(3)
C41 C42 C43 109.5(3)
C44 C43 C42 111.6(3)
C44 C43 C39 119.9(3)
C42 C43 C39 103.0(2)
C44 C43 H43 111(2)
C42 C43 H43 104(3)
C39 C43 H43 106(2)
C43 C44 H44A 109.5
C43 C44 H44B 109.5
H44A C44 H44B 109.5
C43 C44 H44C 109.5
H44A C44 H44C 109.5
H44B C44 H44C 109.5

loop_
_geom_bond_atom_site_label_1
_geom_bond_atom_site_label_2
_geom_bond_distance
S1 O2 1.439(2)
S1 O1 1.440(3)
S1 C1 1.766(3)
S1 C8 1.806(3)
S2 O4 1.440(2)
S2 O5 1.441(2)
S2 C23 1.767(3)
S2 C30 1.800(3)
C1 C6 1.382(5)
C1 C2 1.385(5)
C2 C3 1.395(5)
C2 H2 1.01(5)
C3 C4 1.401(6)
C3 H3 0.95(4)
C4 C5 1.385(5)
C4 C7 1.501(5)
C5 C6 1.401(5)
C5 H5 1.04(6)
C6 H6 1.08(3)
C7 H7A 0.9800
C7 H7B 0.9800
C7 H7C 0.9800
C8 C9 1.385(4)
C8 C13 1.422(4)
C9 C10 1.384(5)
C9 H9 0.93(4)
C10 C11 1.371(5)
C10 H10 1.07(4)
C11 C12 1.387(5)
C11 H11 0.85(5)
C12 C13 1.399(5)
C12 H12 0.98(5)
C13 C14 1.557(4)
C14 C15 1.498(4)
C14 C16 1.552(4)
C14 C17 1.560(5)
C15 N1 1.136(4)
C16 H16A 0.9800
C16 H16B 0.9800
C16 H16C 0.9800
C17 C21 1.548(5)
C17 C18 1.549(5)
C17 H17 0.95(4)
C18 C19 1.522(5)
C18 H18A 0.96(3)
C18 H18B 0.98(4)
C19 C20 1.487(5)
C19 H19A 0.87(5)
C19 H19B 0.83(6)
C20 O3 1.183(5)
C20 C21 1.588(6)
C21 C22 1.507(5)
C21 H21 0.97(4)
C22 H22A 0.9800
C22 H22B 0.9800
C22 H22C 0.9800
C23 C24 1.385(5)
C23 C28 1.387(4)
C24 C25 1.388(5)
C24 H24 1.02(4)
C25 C26 1.395(5)
C25 H25 0.96(4)
C26 C27 1.389(5)
C26 C29 1.518(5)
C27 C28 1.394(5)
C27 H27 1.05(4)
C28 H28 0.95(5)
C29 H29A 0.9800
C29 H29B 0.9800
C29 H29C 0.9800
C30 C31 1.398(4)
C30 C35 1.418(4)
C31 C32 1.378(5)
C31 H31 0.85(4)
C32 C33 1.385(5)
C32 H32 0.91(4)
C33 C34 1.377(5)
C33 H33 0.96(4)
C34 C35 1.399(4)
C34 H34 0.9500
C35 C36 1.551(4)
C36 C37 1.488(4)
C36 C38 1.541(4)
C36 C39 1.580(5)
C37 N2 1.147(4)
C38 H38A 0.9800
C38 H38B 0.9800
C38 H38C 0.9800
C39 C40 1.549(4)
C39 C43 1.550(4)
C39 H39 1.02(4)
C40 C41 1.520(5)
C40 H40A 1.04(3)
C40 H40B 0.96(5)
C41 C42 1.509(5)
C41 H41A 0.98(4)
C41 H41B 0.92(5)
C42 O6 1.199(5)
C42 C43 1.533(5)
C43 C44 1.501(5)
C43 H43 1.02(4)
C44 H44A 0.9800
C44 H44B 0.9800
C44 H44C 0.9800

loop_
_geom_torsion_atom_site_label_1
_geom_torsion_atom_site_label_2
_geom_torsion_atom_site_label_3
_geom_torsion_atom_site_label_4
_geom_torsion
O2 S1 C1 C6 -58.3(3)
O1 S1 C1 C6 174.5(2)
C8 S1 C1 C6 55.0(3)
O2 S1 C1 C2 116.7(2)
O1 S1 C1 C2 -10.5(3)
C8 S1 C1 C2 -130.1(2)
C6 C1 C2 C3 -1.7(4)
S1 C1 C2 C3 -176.6(2)
C1 C2 C3 C4 -2.1(4)
C2 C3 C4 C5 5.1(5)
C2 C3 C4 C7 -174.1(3)
C3 C4 C5 C6 -4.6(5)
C7 C4 C5 C6 174.7(3)
C2 C1 C6 C5 2.3(5)
S1 C1 C6 C5 177.1(2)
C4 C5 C6 C1 1.0(5)
O2 S1 C8 C9 19.0(3)
O1 S1 C8 C9 146.9(2)
C1 S1 C8 C9 -95.0(3)
O2 S1 C8 C13 -161.0(3)
O1 S1 C8 C13 -33.1(3)
C1 S1 C8 C13 85.1(3)
C13 C8 C9 C10 2.4(5)
S1 C8 C9 C10 -177.6(3)
C8 C9 C10 C11 0.0(5)
C9 C10 C11 C12 0.0(5)
C10 C11 C12 C13 -2.5(6)
C11 C12 C13 C8 4.6(5)
C11 C12 C13 C14 180.0(3)
C9 C8 C13 C12 -4.4(5)
S1 C8 C13 C12 175.5(3)
C9 C8 C13 C14 -179.2(3)
S1 C8 C13 C14 0.8(5)
C12 C13 C14 C15 19.3(4)
C8 C13 C14 C15 -166.0(3)
C12 C13 C14 C16 135.0(3)
C8 C13 C14 C16 -50.4(4)
C12 C13 C14 C17 -96.7(3)
C8 C13 C14 C17 78.0(4)
C16 C14 C15 N1 65(4)
C13 C14 C15 N1 -174(4)
C17 C14 C15 N1 -56(4)
C15 C14 C17 C21 52.0(3)
C16 C14 C17 C21 -63.0(4)
C13 C14 C17 C21 168.8(3)
C15 C14 C17 C18 -68.6(3)
C16 C14 C17 C18 176.4(3)
C13 C14 C17 C18 48.2(3)
C21 C17 C18 C19 36.2(3)
C14 C17 C18 C19 163.0(3)
C17 C18 C19 C20 -32.5(4)
C18 C19 C20 O3 -165.3(4)
C18 C19 C20 C21 16.5(4)
C18 C17 C21 C22 -146.8(3)
C14 C17 C21 C22 88.1(4)
C18 C17 C21 C20 -25.4(3)
C14 C17 C21 C20 -150.4(3)
O3 C20 C21 C22 -46.0(5)
C19 C20 C21 C22 132.3(3)
O3 C20 C21 C17 -172.5(4)
C19 C20 C21 C17 5.9(4)
O4 S2 C23 C24 174.6(2)
O5 S2 C23 C24 -57.7(3)
C30 S2 C23 C24 55.4(3)
O4 S2 C23 C28 -10.2(3)
O5 S2 C23 C28 117.5(3)
C30 S2 C23 C28 -129.4(3)
C28 C23 C24 C25 1.5(5)
S2 C23 C24 C25 176.6(2)
C23 C24 C25 C26 0.0(5)
C24 C25 C26 C27 -1.5(5)
C24 C25 C26 C29 177.5(3)
C25 C26 C27 C28 1.5(5)
C29 C26 C27 C28 -177.4(3)
C24 C23 C28 C27 -1.5(5)
S2 C23 C28 C27 -176.6(2)
C26 C27 C28 C23 0.0(5)
O4 S2 C30 C31 144.7(2)
O5 S2 C30 C31 16.9(3)
C23 S2 C30 C31 -96.9(2)
O4 S2 C30 C35 -34.8(3)
O5 S2 C30 C35 -162.6(3)
C23 S2 C30 C35 83.6(3)
C35 C30 C31 C32 1.1(5)
S2 C30 C31 C32 -178.5(3)
C30 C31 C32 C33 0.2(5)
C31 C32 C33 C34 0.3(5)
C32 C33 C34 C35 -2.2(5)
C33 C34 C35 C30 3.3(5)
C33 C34 C35 C36 178.7(3)
C31 C30 C35 C34 -2.6(4)
S2 C30 C35 C34 176.9(2)
C31 C30 C35 C36 -177.6(3)
S2 C30 C35 C36 1.9(5)
C34 C35 C36 C37 20.0(4)
C30 C35 C36 C37 -165.2(3)
C34 C35 C36 C38 136.8(3)
C30 C35 C36 C38 -48.4(4)
C34 C35 C36 C39 -95.3(3)
C30 C35 C36 C39 79.6(4)
C38 C36 C37 N2 63(4)
C35 C36 C37 N2 -174(4)
C39 C36 C37 N2 -56(4)
C37 C36 C39 C40 -71.3(3)
C38 C36 C39 C40 174.5(3)
C35 C36 C39 C40 45.2(3)
C37 C36 C39 C43 47.9(3)
C38 C36 C39 C43 -66.3(3)
C35 C36 C39 C43 164.4(2)
C43 C39 C40 C41 38.0(3)
C36 C39 C40 C41 164.6(3)
C39 C40 C41 C42 -27.3(3)
C40 C41 C42 O6 -174.5(4)
C40 C41 C42 C43 6.4(4)
O6 C42 C43 C44 -32.2(5)
C41 C42 C43 C44 147.0(3)
O6 C42 C43 C39 -162.2(3)
C41 C42 C43 C39 17.0(4)
C40 C39 C43 C44 -157.9(3)
C36 C39 C43 C44 78.0(4)
C40 C39 C43 C42 -33.2(3)
C36 C39 C43 C42 -157.2(3)
